data_7231166
loop_
_publ_author_name
'Xu, Lei'
'Jiang, Liping'
'Li, Shasha'
'Zhang, Guofang'
'Zhang, Weiqiang'
'Gao, Ziwei'

_publ_section_title
;
 Reaction of FcC&#xE002;CC(O)R (Fc = ferrocenyl) with Ru3(CO)12 leading to
 unexpected nitro-group reduced ruthenoles and 1,2-CO-inserted
 triruthenium clusters
;
_journal_issue 45
_journal_name_full 'RSC Advances'
_journal_page_first 25268
_journal_paper_doi 10.1039/C8RA04548H
_journal_volume 8
_journal_year 2018
_chemical_formula_sum 'C27 H12 Fe O11 Ru3 S'
_chemical_formula_weight 903.49
_chemical_name_systematic
; 
 ? 
;
_space_group_IT_number 15
_symmetry_cell_setting monoclinic
_symmetry_space_group_name_Hall '-C 2yc'
_symmetry_space_group_name_H-M 'C 1 2/c 1'
_atom_sites_solution_hydrogens geom
_atom_sites_solution_primary direct
_atom_sites_solution_secondary difmap
_audit_creation_method SHELXL-97
_audit_update_record
;
2018-03-30 deposited with the CCDC.
2018-07-09 downloaded from the CCDC.
;
_cell_angle_alpha 90.00
_cell_angle_beta 101.971(5)
_cell_angle_gamma 90.00
_cell_formula_units_Z 8
_cell_length_a 17.659(3)
_cell_length_b 10.0342(19)
_cell_length_c 33.191(7)
_cell_measurement_reflns_used 45518
_cell_measurement_temperature 153(2)
_cell_measurement_theta_max 26.37
_cell_measurement_theta_min 2.35
_cell_volume 5753.3(19)
_computing_structure_refinement 'SHELXL-97 (Sheldrick, 1997)'
_computing_structure_solution 'SHELXS-97 (Sheldrick, 1990)'
_diffrn_ambient_temperature 153(2)
_diffrn_measured_fraction_theta_full 0.999
_diffrn_measured_fraction_theta_max 0.999
_diffrn_measurement_device_type 'Bruker SMART CCD area-detector'
_diffrn_radiation_monochromator graphite
_diffrn_radiation_source 'fine-focus sealed tube'
_diffrn_radiation_type MoK\a
_diffrn_radiation_wavelength 0.71073
_diffrn_reflns_av_R_equivalents 0.0376
_diffrn_reflns_av_sigmaI/netI 0.0158
_diffrn_reflns_limit_h_max 21
_diffrn_reflns_limit_h_min -21
_diffrn_reflns_limit_k_max 12
_diffrn_reflns_limit_k_min -12
_diffrn_reflns_limit_l_max 40
_diffrn_reflns_limit_l_min -40
_diffrn_reflns_number 76940
_diffrn_reflns_theta_full 25.99
_diffrn_reflns_theta_max 25.99
_diffrn_reflns_theta_min 2.36
_exptl_absorpt_coefficient_mu 2.172
_exptl_absorpt_correction_T_max 0.8121
_exptl_absorpt_correction_T_min 0.7508
_exptl_absorpt_correction_type multi-scan
_exptl_absorpt_process_details sadabs
_exptl_crystal_colour colorless
_exptl_crystal_density_diffrn 2.086
_exptl_crystal_density_method 'not measured'
_exptl_crystal_description block
_exptl_crystal_F_000 3488
_exptl_crystal_size_max 0.14
_exptl_crystal_size_mid 0.13
_exptl_crystal_size_min 0.10
_refine_diff_density_max 0.504
_refine_diff_density_min -0.503
_refine_diff_density_rms 0.085
_refine_ls_extinction_method none
_refine_ls_goodness_of_fit_ref 1.193
_refine_ls_hydrogen_treatment mixed
_refine_ls_matrix_type full
_refine_ls_number_parameters 388
_refine_ls_number_reflns 5660
_refine_ls_number_restraints 0
_refine_ls_restrained_S_all 1.193
_refine_ls_R_factor_all 0.0301
_refine_ls_R_factor_gt 0.0255
_refine_ls_shift/su_max 0.001
_refine_ls_shift/su_mean 0.000
_refine_ls_structure_factor_coef Fsqd
_refine_ls_weighting_details 'calc w=1/[\s^2^(Fo^2^)+(0.0138P)^2^+20.1280P] where P=(Fo^2^+2Fc^2^)/3'
_refine_ls_weighting_scheme calc
_refine_ls_wR_factor_gt 0.0497
_refine_ls_wR_factor_ref 0.0511
_reflns_number_gt 5227
_reflns_number_total 5660
_reflns_threshold_expression >2sigma(I)
_cod_data_source_file c8ra04548h2.cif
_cod_data_source_block 1_CCDC1
_cod_original_cell_volume 5753.4(19)
_cod_original_sg_symbol_H-M C2/c
_cod_database_code 7231166

loop_
_symmetry_equiv_pos_as_xyz
'x, y, z'
'-x, y, -z+1/2'
'x+1/2, y+1/2, z'
'-x+1/2, y+1/2, -z+1/2'
'-x, -y, -z'
'x, -y, z-1/2'
'-x+1/2, -y+1/2, -z'
'x+1/2, -y+1/2, z-1/2'

loop_
_atom_site_label
_atom_site_type_symbol
_atom_site_fract_x
_atom_site_fract_y
_atom_site_fract_z
_atom_site_U_iso_or_equiv
_atom_site_adp_type
_atom_site_occupancy
_atom_site_symmetry_multiplicity
_atom_site_calc_flag
_atom_site_refinement_flags
Ru1 Ru 0.118988(13) 0.62705(2) 0.184213(7) 0.02097(6) Uani 1 1 d .
Ru3 Ru 0.059920(13) 0.36679(2) 0.171576(7) 0.02121(6) Uani 1 1 d .
Ru2 Ru 0.167541(12) 0.45670(2) 0.129787(7) 0.01771(6) Uani 1 1 d .
Fe1 Fe -0.03091(2) 0.84313(4) 0.070444(13) 0.02006(9) Uani 1 1 d .
S1 S -0.14893(5) 0.38037(8) 0.02459(3) 0.03071(18) Uani 1 1 d .
C12 C 0.04031(15) 0.4751(3) 0.11497(8) 0.0165(6) Uani 1 1 d .
C1 C 0.05801(15) 0.7122(3) 0.09026(8) 0.0176(6) Uani 1 1 d .
C13 C -0.00725(16) 0.4175(3) 0.07656(8) 0.0198(6) Uani 1 1 d .
O1 O 0.02048(12) 0.3569(2) 0.05124(7) 0.0326(5) Uani 1 1 d .
C21 C 0.21699(16) 0.5783(3) 0.10005(9) 0.0237(6) Uani 1 1 d .
C25 C -0.03812(19) 0.2722(3) 0.16193(9) 0.0277(7) Uani 1 1 d .
C14 C -0.09205(16) 0.4301(3) 0.07069(9) 0.0199(6) Uani 1 1 d .
C3 C 0.07063(16) 0.9176(3) 0.05981(9) 0.0250(6) Uani 1 1 d .
H3 H 0.0824 1.0137 0.0560 0.030 Uiso 1 1 calc R
O7 O 0.31554(14) 0.3819(3) 0.19153(8) 0.0494(7) Uani 1 1 d .
O9 O -0.09413(13) 0.2138(2) 0.15643(8) 0.0392(6) Uani 1 1 d .
O5 O 0.24563(13) 0.6496(2) 0.08133(8) 0.0363(6) Uani 1 1 d .
C5 C 0.02940(16) 0.7011(3) 0.04639(8) 0.0206(6) Uani 1 1 d .
H5 H 0.0069 0.6191 0.0314 0.025 Uiso 1 1 calc R
C20 C 0.1793(2) 0.5879(4) 0.23974(10) 0.0348(8) Uani 1 1 d .
C23 C 0.26178(19) 0.4101(3) 0.16785(10) 0.0298(7) Uani 1 1 d .
C10 C -0.14454(18) 0.7878(4) 0.05767(12) 0.0366(8) Uani 1 1 d .
H10 H -0.1660 0.7032 0.0439 0.044 Uiso 1 1 calc R
C4 C 0.03746(17) 0.8270(3) 0.02813(9) 0.0245(6) Uani 1 1 d .
H4 H 0.0216 0.8486 -0.0019 0.029 Uiso 1 1 calc R
O4 O 0.21566(17) 0.5639(3) 0.27125(8) 0.0573(8) Uani 1 1 d .
C9 C -0.13478(19) 0.9093(4) 0.03774(12) 0.0407(9) Uani 1 1 d .
H9 H -0.1480 0.9254 0.0074 0.049 Uiso 1 1 calc R
C8 C -0.1027(2) 1.0037(4) 0.06811(13) 0.0436(10) Uani 1 1 d .
H8 H -0.0894 1.0983 0.0630 0.052 Uiso 1 1 calc R
C11 C 0.06498(15) 0.6076(3) 0.12198(8) 0.0164(6) Uani 1 1 d .
C2 C 0.08318(16) 0.8481(3) 0.09789(9) 0.0225(6) Uani 1 1 d .
H2 H 0.1052 0.8874 0.1255 0.027 Uiso 1 1 calc R
O8 O 0.14216(15) 0.1225(2) 0.14600(8) 0.0436(6) Uani 1 1 d .
O6 O 0.17922(13) 0.2545(2) 0.06208(8) 0.0372(6) Uani 1 1 d .
C15 C -0.13801(15) 0.4739(3) 0.09839(9) 0.0176(6) Uani 1 1 d .
H15 H -0.1182 0.5048 0.1256 0.021 Uiso 1 1 calc R
O11 O -0.04427(13) 0.5637(3) 0.20623(7) 0.0408(6) Uani 1 1 d .
C22 C 0.17218(16) 0.3298(3) 0.08659(10) 0.0248(7) Uani 1 1 d .
C16 C -0.21754(17) 0.4649(3) 0.07980(11) 0.0305(7) Uani 1 1 d .
H16 H -0.2577 0.4903 0.0934 0.037 Uiso 1 1 calc R
C24 C 0.11666(19) 0.2235(3) 0.15244(10) 0.0299(7) Uani 1 1 d .
C17 C -0.23111(18) 0.4169(3) 0.04099(11) 0.0332(8) Uani 1 1 d .
H17 H -0.2815 0.4049 0.0246 0.040 Uiso 1 1 calc R
C6 C -0.11851(19) 0.8073(4) 0.10060(11) 0.0361(8) Uani 1 1 d .
H6 H -0.1181 0.7384 0.1224 0.043 Uiso 1 1 calc R
C7 C -0.0922(2) 0.9397(4) 0.10729(12) 0.0392(9) Uani 1 1 d .
H7 H -0.0704 0.9814 0.1346 0.047 Uiso 1 1 calc R
C27 C 0.00928(18) 0.5262(3) 0.19477(9) 0.0281(7) Uani 1 1 d .
C26 C 0.0981(2) 0.2975(4) 0.22678(10) 0.0377(8) Uani 1 1 d .
O2 O 0.02990(18) 0.8711(3) 0.20471(9) 0.0562(8) Uani 1 1 d .
C19 C 0.20226(18) 0.7329(3) 0.17387(9) 0.0266(7) Uani 1 1 d .
C18 C 0.0625(2) 0.7793(4) 0.19761(10) 0.0342(8) Uani 1 1 d .
O10 O 0.1210(2) 0.2557(3) 0.25890(8) 0.0670(9) Uani 1 1 d .
O3 O 0.24997(13) 0.8033(3) 0.16896(7) 0.0381(6) Uani 1 1 d .

loop_
_atom_site_aniso_label
_atom_site_aniso_U_11
_atom_site_aniso_U_22
_atom_site_aniso_U_33
_atom_site_aniso_U_23
_atom_site_aniso_U_13
_atom_site_aniso_U_12
Ru1 0.02150(12) 0.02527(13) 0.01466(11) -0.00435(9) 0.00030(9) -0.00011(10)
Ru3 0.02152(12) 0.02577(13) 0.01561(12) 0.00170(9) 0.00215(9) -0.00253(10)
Ru2 0.01321(11) 0.02177(12) 0.01744(11) -0.00072(9) 0.00153(8) 0.00216(9)
Fe1 0.0176(2) 0.0202(2) 0.0235(2) 0.00267(17) 0.00680(17) 0.00519(17)
S1 0.0244(4) 0.0331(4) 0.0301(4) -0.0028(3) -0.0048(3) 0.0007(3)
C12 0.0121(13) 0.0238(15) 0.0137(13) -0.0008(11) 0.0033(10) 0.0023(11)
C1 0.0133(13) 0.0213(15) 0.0179(13) -0.0012(11) 0.0026(11) 0.0031(11)
C13 0.0172(14) 0.0230(15) 0.0186(14) 0.0006(12) 0.0024(11) -0.0003(12)
O1 0.0219(11) 0.0489(15) 0.0260(11) -0.0174(11) 0.0028(9) 0.0039(10)
C21 0.0166(14) 0.0255(16) 0.0288(16) -0.0027(13) 0.0039(12) 0.0051(13)
C25 0.0336(18) 0.0276(17) 0.0229(16) 0.0020(13) 0.0084(13) 0.0013(15)
C14 0.0163(14) 0.0200(14) 0.0210(14) -0.0007(12) -0.0016(11) -0.0016(11)
C3 0.0188(15) 0.0244(16) 0.0326(17) 0.0039(13) 0.0068(13) -0.0028(12)
O7 0.0283(13) 0.072(2) 0.0411(15) 0.0101(14) -0.0089(12) 0.0116(13)
O9 0.0303(13) 0.0379(14) 0.0509(15) -0.0033(12) 0.0120(11) -0.0128(11)
O5 0.0343(13) 0.0297(13) 0.0502(15) 0.0087(11) 0.0206(12) 0.0028(10)
C5 0.0200(14) 0.0252(16) 0.0168(14) -0.0026(12) 0.0045(11) 0.0050(12)
C20 0.0365(19) 0.038(2) 0.0264(18) -0.0015(15) -0.0007(15) -0.0063(16)
C23 0.0276(17) 0.0339(18) 0.0281(17) -0.0008(14) 0.0063(14) 0.0026(14)
C10 0.0164(15) 0.040(2) 0.054(2) 0.0082(17) 0.0084(15) 0.0062(14)
C4 0.0227(15) 0.0299(17) 0.0229(15) 0.0057(13) 0.0093(12) 0.0044(13)
O4 0.0584(18) 0.076(2) 0.0261(14) 0.0066(14) -0.0166(13) -0.0081(16)
C9 0.0255(17) 0.048(2) 0.048(2) 0.0129(18) 0.0059(16) 0.0177(16)
C8 0.043(2) 0.0306(19) 0.066(3) 0.0187(18) 0.030(2) 0.0245(17)
C11 0.0117(13) 0.0218(15) 0.0161(13) -0.0028(11) 0.0038(10) 0.0044(11)
C2 0.0187(14) 0.0232(15) 0.0243(15) -0.0020(12) 0.0016(12) -0.0013(12)
O8 0.0495(15) 0.0233(13) 0.0598(17) 0.0027(12) 0.0157(13) 0.0049(12)
O6 0.0286(12) 0.0383(14) 0.0457(14) -0.0162(12) 0.0100(11) 0.0052(11)
C15 0.0115(13) 0.0168(14) 0.0234(14) -0.0011(11) 0.0011(11) 0.0014(11)
O11 0.0318(13) 0.0545(16) 0.0411(14) -0.0160(12) 0.0191(11) -0.0034(12)
C22 0.0157(14) 0.0279(17) 0.0307(17) 0.0013(14) 0.0048(12) 0.0031(12)
C16 0.0193(15) 0.0251(17) 0.048(2) 0.0070(15) 0.0099(14) 0.0016(13)
C24 0.0304(17) 0.0303(18) 0.0276(17) 0.0056(14) 0.0029(14) -0.0029(15)
C17 0.0183(15) 0.0246(16) 0.050(2) 0.0063(15) -0.0081(14) 0.0001(13)
C6 0.0300(18) 0.0356(19) 0.050(2) 0.0087(16) 0.0245(16) 0.0127(15)
C7 0.043(2) 0.0310(19) 0.051(2) 0.0006(16) 0.0272(18) 0.0158(16)
C27 0.0296(17) 0.0373(19) 0.0166(14) -0.0034(13) 0.0032(13) -0.0041(15)
C26 0.043(2) 0.042(2) 0.0262(18) 0.0047(16) 0.0028(15) -0.0065(17)
O2 0.0677(19) 0.0484(17) 0.0566(18) -0.0160(14) 0.0221(15) 0.0191(15)
C19 0.0251(16) 0.0324(18) 0.0188(15) -0.0054(13) -0.0031(12) 0.0035(14)
C18 0.0339(18) 0.040(2) 0.0296(17) -0.0071(15) 0.0088(14) -0.0008(16)
O10 0.089(2) 0.079(2) 0.0258(15) 0.0188(15) -0.0063(14) -0.0012(19)
O3 0.0270(12) 0.0435(15) 0.0417(14) -0.0057(12) 0.0021(10) -0.0116(12)

loop_
_atom_type_symbol
_atom_type_description
_atom_type_scat_dispersion_real
_atom_type_scat_dispersion_imag
_atom_type_scat_source
C C 0.0033 0.0016 'International Tables Vol C Tables 4.2.6.8 and 6.1.1.4'
H H 0.0000 0.0000 'International Tables Vol C Tables 4.2.6.8 and 6.1.1.4'
O O 0.0106 0.0060 'International Tables Vol C Tables 4.2.6.8 and 6.1.1.4'
S S 0.1246 0.1234 'International Tables Vol C Tables 4.2.6.8 and 6.1.1.4'
Fe Fe 0.3463 0.8444 'International Tables Vol C Tables 4.2.6.8 and 6.1.1.4'
Ru Ru -1.2594 0.8363 'International Tables Vol C Tables 4.2.6.8 and 6.1.1.4'

loop_
_geom_angle_atom_site_label_1
_geom_angle_atom_site_label_2
_geom_angle_atom_site_label_3
_geom_angle
C19 Ru1 C18 93.18(14)
C19 Ru1 C20 89.55(13)
C18 Ru1 C20 98.48(15)
C19 Ru1 C11 94.88(11)
C18 Ru1 C11 98.62(12)
C20 Ru1 C11 162.06(13)
C19 Ru1 C27 172.12(13)
C18 Ru1 C27 79.58(14)
C20 Ru1 C27 94.55(13)
C11 Ru1 C27 83.25(10)
C19 Ru1 Ru2 82.56(9)
C18 Ru1 Ru2 153.07(10)
C20 Ru1 Ru2 108.03(11)
C11 Ru1 Ru2 55.61(7)
C27 Ru1 Ru2 102.47(8)
C19 Ru1 Ru3 140.24(9)
C18 Ru1 Ru3 125.26(10)
C20 Ru1 Ru3 93.80(10)
C11 Ru1 Ru3 71.80(8)
C27 Ru1 Ru3 46.26(8)
Ru2 Ru1 Ru3 58.746(12)
C24 Ru3 C25 95.02(13)
C24 Ru3 C26 86.65(15)
C25 Ru3 C26 95.95(14)
C24 Ru3 C27 174.68(13)
C25 Ru3 C27 89.98(13)
C26 Ru3 C27 91.03(14)
C24 Ru3 C12 95.17(12)
C25 Ru3 C12 97.31(11)
C26 Ru3 C12 166.40(13)
C27 Ru3 C12 85.97(11)
C24 Ru3 Ru2 67.41(9)
C25 Ru3 Ru2 140.27(9)
C26 Ru3 Ru2 117.09(11)
C27 Ru3 Ru2 109.62(9)
C12 Ru3 Ru2 52.22(7)
C24 Ru3 Ru1 122.57(10)
C25 Ru3 Ru1 140.27(9)
C26 Ru3 Ru1 98.41(11)
C27 Ru3 Ru1 53.05(9)
C12 Ru3 Ru1 69.26(8)
Ru2 Ru3 Ru1 59.509(10)
C21 Ru2 C23 93.97(13)
C21 Ru2 C22 86.73(13)
C23 Ru2 C22 99.37(13)
C21 Ru2 C12 112.85(11)
C23 Ru2 C12 150.20(12)
C22 Ru2 C12 95.04(11)
C21 Ru2 C11 87.43(11)
C23 Ru2 C11 140.83(12)
C22 Ru2 C11 119.78(11)
C12 Ru2 C11 35.86(10)
C21 Ru2 Ru3 157.45(9)
C23 Ru2 Ru3 100.62(10)
C22 Ru2 Ru3 107.49(9)
C12 Ru2 Ru3 49.93(7)
C11 Ru2 Ru3 70.40(7)
C21 Ru2 Ru1 100.50(9)
C23 Ru2 Ru1 93.71(10)
C22 Ru2 Ru1 164.61(9)
C12 Ru2 Ru1 69.66(7)
C11 Ru2 Ru1 47.86(6)
Ru3 Ru2 Ru1 61.745(13)
C2 Fe1 C5 69.07(12)
C2 Fe1 C7 108.66(14)
C5 Fe1 C7 162.34(13)
C2 Fe1 C9 158.34(14)
C5 Fe1 C9 120.30(14)
C7 Fe1 C9 68.50(16)
C2 Fe1 C4 68.73(12)
C5 Fe1 C4 40.77(12)
C7 Fe1 C4 156.17(14)
C9 Fe1 C4 104.77(14)
C2 Fe1 C3 40.82(12)
C5 Fe1 C3 68.83(12)
C7 Fe1 C3 121.67(14)
C9 Fe1 C3 120.98(14)
C4 Fe1 C3 40.78(12)
C2 Fe1 C10 160.19(13)
C5 Fe1 C10 107.44(14)
C7 Fe1 C10 68.42(16)
C9 Fe1 C10 40.57(14)
C4 Fe1 C10 122.17(14)
C3 Fe1 C10 157.79(14)
C2 Fe1 C6 124.49(14)
C5 Fe1 C6 125.42(13)
C7 Fe1 C6 40.42(14)
C9 Fe1 C6 68.20(15)
C4 Fe1 C6 160.17(14)
C3 Fe1 C6 158.78(14)
C10 Fe1 C6 40.64(15)
C2 Fe1 C8 123.19(15)
C5 Fe1 C8 155.17(14)
C7 Fe1 C8 40.97(14)
C9 Fe1 C8 40.55(16)
C4 Fe1 C8 119.21(13)
C3 Fe1 C8 105.38(14)
C10 Fe1 C8 68.35(16)
C6 Fe1 C8 68.29(14)
C2 Fe1 C1 41.34(11)
C5 Fe1 C1 41.36(11)
C7 Fe1 C1 125.41(13)
C9 Fe1 C1 157.63(14)
C4 Fe1 C1 69.29(11)
C3 Fe1 C1 69.37(12)
C10 Fe1 C1 123.20(13)
C6 Fe1 C1 109.76(13)
C8 Fe1 C1 161.25(15)
C17 S1 C14 91.85(15)
C11 C12 C13 127.6(2)
C11 C12 Ru3 110.38(18)
C13 C12 Ru3 121.0(2)
C11 C12 Ru2 77.03(15)
C13 C12 Ru2 121.70(18)
Ru3 C12 Ru2 77.84(9)
C2 C1 C5 106.3(2)
C2 C1 C11 124.9(2)
C5 C1 C11 128.8(3)
C2 C1 Fe1 68.73(16)
C5 C1 Fe1 68.94(15)
C11 C1 Fe1 129.13(19)
O1 C13 C14 119.6(3)
O1 C13 C12 123.2(3)
C14 C13 C12 117.2(2)
O5 C21 Ru2 178.2(3)
O9 C25 Ru3 178.1(3)
C15 C14 C13 130.1(3)
C15 C14 S1 111.1(2)
C13 C14 S1 118.8(2)
C2 C3 C4 108.0(3)
C2 C3 Fe1 69.30(16)
C4 C3 Fe1 69.60(16)
C2 C3 H3 126.0
C4 C3 H3 126.0
Fe1 C3 H3 126.0
C4 C5 C1 108.5(3)
C4 C5 Fe1 69.67(16)
C1 C5 Fe1 69.70(15)
C4 C5 H5 125.8
C1 C5 H5 125.8
Fe1 C5 H5 125.8
O4 C20 Ru1 178.0(3)
O7 C23 Ru2 177.1(3)
C9 C10 C6 107.8(3)
C9 C10 Fe1 69.7(2)
C6 C10 Fe1 69.73(19)
C9 C10 H10 126.1
C6 C10 H10 126.1
Fe1 C10 H10 126.1
C5 C4 C3 108.4(3)
C5 C4 Fe1 69.56(16)
C3 C4 Fe1 69.62(17)
C5 C4 H4 125.8
C3 C4 H4 125.8
Fe1 C4 H4 125.8
C8 C9 C10 108.3(3)
C8 C9 Fe1 69.8(2)
C10 C9 Fe1 69.76(19)
C8 C9 H9 125.8
C10 C9 H9 125.8
Fe1 C9 H9 125.8
C9 C8 C7 107.7(3)
C9 C8 Fe1 69.64(19)
C7 C8 Fe1 69.41(18)
C9 C8 H8 126.1
C7 C8 H8 126.1
Fe1 C8 H8 126.1
C12 C11 C1 125.4(2)
C12 C11 Ru1 108.28(19)
C1 C11 Ru1 126.2(2)
C12 C11 Ru2 67.10(15)
C1 C11 Ru2 119.29(17)
Ru1 C11 Ru2 76.53(8)
C3 C2 C1 108.8(3)
C3 C2 Fe1 69.88(16)
C1 C2 Fe1 69.93(16)
C3 C2 H2 125.6
C1 C2 H2 125.6
Fe1 C2 H2 125.6
C16 C15 C14 110.4(3)
C16 C15 H15 124.8
C14 C15 H15 124.8
O6 C22 Ru2 176.2(3)
C17 C16 C15 113.7(3)
C17 C16 H16 123.1
C15 C16 H16 123.1
O8 C24 Ru3 165.6(3)
C16 C17 S1 113.0(2)
C16 C17 H17 123.5
S1 C17 H17 123.5
C7 C6 C10 108.4(3)
C7 C6 Fe1 69.68(19)
C10 C6 Fe1 69.64(18)
C7 C6 H6 125.8
C10 C6 H6 125.8
Fe1 C6 H6 125.8
C6 C7 C8 107.7(4)
C6 C7 Fe1 69.89(19)
C8 C7 Fe1 69.62(19)
C6 C7 H7 126.1
C8 C7 H7 126.1
Fe1 C7 H7 126.1
O11 C27 Ru3 145.8(3)
O11 C27 Ru1 133.4(3)
Ru3 C27 Ru1 80.69(11)
O10 C26 Ru3 179.2(4)
O3 C19 Ru1 175.3(3)
O2 C18 Ru1 178.1(3)

loop_
_geom_bond_atom_site_label_1
_geom_bond_atom_site_label_2
_geom_bond_distance
Ru1 C19 1.902(3)
Ru1 C18 1.926(4)
Ru1 C20 1.967(3)
Ru1 C11 2.097(3)
Ru1 C27 2.276(3)
Ru1 Ru2 2.7501(5)
Ru1 Ru3 2.8111(6)
Ru3 C24 1.933(4)
Ru3 C25 1.942(3)
Ru3 C26 1.945(3)
Ru3 C27 2.058(3)
Ru3 C12 2.136(3)
Ru3 Ru2 2.7282(5)
Ru2 C21 1.893(3)
Ru2 C23 1.927(3)
Ru2 C22 1.932(3)
Ru2 C12 2.206(3)
Ru2 C11 2.333(3)
Fe1 C2 2.032(3)
Fe1 C5 2.038(3)
Fe1 C7 2.038(3)
Fe1 C9 2.039(3)
Fe1 C4 2.040(3)
Fe1 C3 2.040(3)
Fe1 C10 2.040(3)
Fe1 C6 2.041(3)
Fe1 C8 2.041(3)
Fe1 C1 2.048(3)
S1 C17 1.693(3)
S1 C14 1.721(3)
C12 C11 1.403(4)
C12 C13 1.490(4)
C1 C2 1.441(4)
C1 C5 1.443(4)
C1 C11 1.474(4)
C13 O1 1.220(3)
C13 C14 1.475(4)
C21 O5 1.133(4)
C25 O9 1.132(4)
C14 C15 1.416(4)
C3 C2 1.420(4)
C3 C4 1.421(4)
C3 H3 1.0000
O7 C23 1.136(4)
C5 C4 1.420(4)
C5 H5 1.0000
C20 O4 1.134(4)
C10 C9 1.414(5)
C10 C6 1.417(5)
C10 H10 1.0000
C4 H4 1.0000
C9 C8 1.414(6)
C9 H9 1.0000
C8 C7 1.428(5)
C8 H8 1.0000
C2 H2 1.0000
O8 C24 1.147(4)
O6 C22 1.136(4)
C15 C16 1.415(4)
C15 H15 0.9500
O11 C27 1.153(4)
C16 C17 1.349(5)
C16 H16 0.9500
C17 H17 0.9500
C6 C7 1.410(5)
C6 H6 1.0000
C7 H7 1.0000
C26 O10 1.139(4)
O2 C18 1.137(4)
C19 O3 1.137(4)
